data_4076227
loop_
_publ_author_name
'Cheung, Mak-Shuen'
'Chan, Hoi-Shan'
'Xie, Zuowei'

_publ_section_title
;
 Synthesis, Structural Characterization, and Reactivity of 13-Vertex
 Lanthanacarboranes Bearing \h7-arachno-Carboranyl Ligands
;
_journal_issue 18
_journal_name_full Organometallics
_journal_page_first 4468
_journal_paper_doi 10.1021/om050417j
_journal_volume 24
_journal_year 2005
_chemical_formula_sum 'C30 H69 B20 Er2 Mg N11'
_chemical_formula_weight 1158.99
_chemical_name_systematic
; 
 ? 
;
_space_group_IT_number 62
_symmetry_cell_setting orthorhombic
_symmetry_space_group_name_Hall '-P 2ac 2n'
_symmetry_space_group_name_H-M 'P n m a'
_atom_sites_solution_hydrogens geom
_atom_sites_solution_primary direct
_atom_sites_solution_secondary difmap
_audit_creation_method SHELXL-97
_cell_angle_alpha 90.00
_cell_angle_beta 90.00
_cell_angle_gamma 90.00
_cell_formula_units_Z 4
_cell_length_a 14.1272(9)
_cell_length_b 22.0377(14)
_cell_length_c 18.5255(11)
_cell_measurement_temperature 293(2)
_cell_volume 5767.6(6)
_computing_cell_refinement 'Bruker SMART'
_computing_data_collection 'Bruker SMART'
_computing_data_reduction 'Bruker SHELXTL'
_computing_molecular_graphics 'Bruker SHELXTL'
_computing_publication_material 'Bruker SHELXTL'
_computing_structure_refinement 'SHELXL-97 (Sheldrick, 1997)'
_computing_structure_solution 'SHELXS-97 (Sheldrick, 1990)'
_diffrn_ambient_temperature 293(2)
_diffrn_measured_fraction_theta_full 0.997
_diffrn_measured_fraction_theta_max 0.997
_diffrn_measurement_device_type 'CCD area detector'
_diffrn_measurement_method 'phi and omega scans'
_diffrn_radiation_monochromator graphite
_diffrn_radiation_source 'fine-focus sealed tube'
_diffrn_radiation_type MoK\a
_diffrn_radiation_wavelength 0.71073
_diffrn_reflns_av_R_equivalents 0.0513
_diffrn_reflns_av_sigmaI/netI 0.0369
_diffrn_reflns_limit_h_max 16
_diffrn_reflns_limit_h_min -16
_diffrn_reflns_limit_k_max 26
_diffrn_reflns_limit_k_min -26
_diffrn_reflns_limit_l_max 20
_diffrn_reflns_limit_l_min -22
_diffrn_reflns_number 30224
_diffrn_reflns_theta_full 25.00
_diffrn_reflns_theta_max 25.00
_diffrn_reflns_theta_min 1.44
_exptl_absorpt_coefficient_mu 2.934
_exptl_absorpt_correction_T_max 1.0000
_exptl_absorpt_correction_T_min 0.7580
_exptl_absorpt_correction_type sadabs
_exptl_crystal_colour pink
_exptl_crystal_density_diffrn 1.335
_exptl_crystal_density_method 'not measured'
_exptl_crystal_description prism
_exptl_crystal_F_000 2296
_exptl_crystal_size_max 0.20
_exptl_crystal_size_mid 0.20
_exptl_crystal_size_min 0.10
_refine_diff_density_max 6.518
_refine_diff_density_min -2.156
_refine_diff_density_rms 0.196
_refine_ls_extinction_method none
_refine_ls_goodness_of_fit_ref 0.989
_refine_ls_hydrogen_treatment riding
_refine_ls_matrix_type full
_refine_ls_number_parameters 305
_refine_ls_number_reflns 5197
_refine_ls_number_restraints 26
_refine_ls_restrained_S_all 0.987
_refine_ls_R_factor_all 0.0883
_refine_ls_R_factor_gt 0.0647
_refine_ls_shift/su_max 0.015
_refine_ls_shift/su_mean 0.001
_refine_ls_structure_factor_coef Fsqd
_refine_ls_weighting_details 'calc w=1/[\s^2^(Fo^2^)+(0.1294P)^2^+63.8279P] where P=(Fo^2^+2Fc^2^)/3'
_refine_ls_weighting_scheme calc
_refine_ls_wR_factor_gt 0.1887
_refine_ls_wR_factor_ref 0.2113
_reflns_number_gt 3736
_reflns_number_total 5197
_reflns_threshold_expression >2sigma(I)
_cod_data_source_file tom050489si20050526_050851.cif
_cod_data_source_block 11
_cod_original_sg_symbol_H-M Pnma
_cod_database_code 4076227

loop_
_symmetry_equiv_pos_as_xyz
'x, y, z'
'-x+1/2, -y, z+1/2'
'-x, y+1/2, -z'
'x+1/2, -y+1/2, -z+1/2'
'-x, -y, -z'
'x-1/2, y, -z-1/2'
'x, -y-1/2, z'
'-x-1/2, y-1/2, z-1/2'

loop_
_atom_site_label
_atom_site_type_symbol
_atom_site_fract_x
_atom_site_fract_y
_atom_site_fract_z
_atom_site_U_iso_or_equiv
_atom_site_adp_type
_atom_site_occupancy
_atom_site_symmetry_multiplicity
_atom_site_calc_flag
_atom_site_refinement_flags
Er1 Er 0.43750(3) 0.50667(2) 0.40721(2) 0.0307(2) Uani 1 1 d .
B3 B 0.2634(9) 0.4715(6) 0.3868(6) 0.036(3) Uani 1 1 d .
B4 B 0.3301(8) 0.4085(6) 0.3879(7) 0.037(3) Uani 1 1 d .
B6 B 0.4388(8) 0.4164(5) 0.5081(6) 0.034(3) Uani 1 1 d .
B7 B 0.3776(8) 0.4793(6) 0.5487(6) 0.033(2) Uani 1 1 d .
B8 B 0.3026(8) 0.5374(5) 0.5082(6) 0.029(2) Uani 1 1 d .
H8 H 0.3064 0.5810 0.5369 0.035 Uiso 1 1 calc R
B9 B 0.2026(10) 0.4989(5) 0.4703(7) 0.042(3) Uani 1 1 d .
H9 H 0.1272 0.5111 0.4735 0.050 Uiso 1 1 calc R
B10 B 0.2409(8) 0.4149(6) 0.4688(7) 0.036(3) Uani 1 1 d .
B11 B 0.3537(9) 0.3667(5) 0.4702(7) 0.036(3) Uani 1 1 d .
H11 H 0.3503 0.3169 0.4736 0.043 Uiso 1 1 calc R
B12 B 0.3223(9) 0.4063(6) 0.5483(7) 0.041(3) Uani 1 1 d .
H12 H 0.3100 0.3778 0.5962 0.049 Uiso 1 1 calc R
B13 B 0.2524(9) 0.4687(6) 0.5475(7) 0.040(3) Uani 1 1 d .
H13 H 0.2059 0.4707 0.5951 0.048 Uiso 1 1 calc R
C2 C 0.2780(8) 0.5384(5) 0.4250(6) 0.036(2) Uani 1 1 d .
C5 C 0.4335(7) 0.4013(5) 0.4249(5) 0.033(2) Uani 1 1 d .
H5 H 0.4939 0.3806 0.3967 0.039 Uiso 1 1 calc R
C11 C 0.2470(9) 0.5969(6) 0.3891(7) 0.048(3) Uani 1 1 d .
H11A H 0.2060 0.5877 0.3485 0.058 Uiso 1 1 calc R
H11B H 0.2114 0.6213 0.4232 0.058 Uiso 1 1 calc R
C12 C 0.3317(9) 0.6324(5) 0.3630(7) 0.051(3) Uani 1 1 d .
H12A H 0.3101 0.6668 0.3346 0.061 Uiso 1 1 calc R
H12B H 0.3661 0.6481 0.4043 0.061 Uiso 1 1 calc R
C13 C 0.4829(11) 0.6296(7) 0.2977(7) 0.070(4) Uani 1 1 d .
H13A H 0.4657 0.6614 0.2649 0.105 Uiso 1 1 calc R
H13B H 0.5275 0.6029 0.2747 0.105 Uiso 1 1 calc R
H13C H 0.5111 0.6468 0.3401 0.105 Uiso 1 1 calc R
C14 C 0.3470(10) 0.5771(6) 0.2496(6) 0.054(3) Uani 1 1 d .
H14A H 0.3356 0.6127 0.2211 0.082 Uiso 1 1 calc R
H14B H 0.2878 0.5580 0.2609 0.082 Uiso 1 1 calc R
H14C H 0.3859 0.5494 0.2228 0.082 Uiso 1 1 calc R
C15 C 0.4944(8) 0.4518(5) 0.2244(5) 0.047(3) Uani 1 1 d D
C16 C 0.5030(11) 0.4298(8) 0.1513(6) 0.078(5) Uani 1 1 d D
H16A H 0.4507 0.4443 0.1231 0.117 Uiso 1 1 calc R
H16B H 0.5030 0.3862 0.1514 0.117 Uiso 1 1 calc R
H16C H 0.5612 0.4443 0.1307 0.117 Uiso 1 1 calc R
C17 C 0.5897(8) 0.2500 0.1316(10) 0.048(4) Uani 1 2 d SD
C18 C 0.6912(9) 0.2500 0.1389(13) 0.075(6) Uani 1 2 d SD
H18A H 0.7166 0.2138 0.1176 0.112 Uiso 0.50 1 calc PR
H18B H 0.7077 0.2513 0.1892 0.112 Uiso 1 2 calc SR
H18C H 0.7170 0.2849 0.1149 0.112 Uiso 0.50 1 calc PR
C19 C 0.2744(8) 0.3573(5) 0.1666(6) 0.050(3) Uani 1 1 d D
C20 C 0.2158(11) 0.4052(6) 0.1951(7) 0.074(5) Uani 1 1 d D
H20A H 0.1974 0.4320 0.1567 0.111 Uiso 1 1 calc R
H20B H 0.2506 0.4276 0.2308 0.111 Uiso 1 1 calc R
H20C H 0.1603 0.3879 0.2169 0.111 Uiso 1 1 calc R
C21 C 0.1600(8) 0.2500 0.0086(9) 0.042(4) Uani 1 2 d SD
C22 C 0.0601(8) 0.2500 -0.0073(11) 0.057(5) Uani 1 2 d SD
H22A H 0.0510 0.2498 -0.0586 0.086 Uiso 1 2 calc SR
H22B H 0.0315 0.2857 0.0129 0.086 Uiso 0.50 1 calc PR
H22C H 0.0313 0.2145 0.0133 0.086 Uiso 0.50 1 calc PR
C23 C 0.4697(8) 0.3514(5) -0.0321(6) 0.049(3) Uani 1 1 d D
C24 C 0.5159(10) 0.3943(7) -0.0793(7) 0.067(4) Uani 1 1 d D
H24A H 0.4690 0.4183 -0.1036 0.101 Uiso 1 1 calc R
H24B H 0.5531 0.3727 -0.1143 0.101 Uiso 1 1 calc R
H24C H 0.5563 0.4203 -0.0514 0.101 Uiso 1 1 calc R
N1 N 0.3966(7) 0.5946(4) 0.3183(5) 0.043(2) Uani 1 1 d .
N2 N 0.4863(7) 0.4697(5) 0.2808(5) 0.052(2) Uani 1 1 d D
N3 N 0.5110(7) 0.2500 0.1254(8) 0.057(4) Uani 1 2 d SD
N4 N 0.3184(7) 0.3196(4) 0.1443(5) 0.047(2) Uani 1 1 d D
N5 N 0.2378(7) 0.2500 0.0196(7) 0.049(3) Uani 1 2 d SD
N6 N 0.4334(7) 0.3186(4) 0.0046(5) 0.052(3) Uani 1 1 d D
Mg1 Mg 0.3736(3) 0.2500 0.0741(3) 0.0400(12) Uani 1 2 d SD
C72 C 0.4229(14) 0.2500 0.3166(13) 0.069(6) Uani 1 2 d S
H72A H 0.4026 0.2129 0.3389 0.103 Uiso 0.50 1 calc PR
H72B H 0.3949 0.2533 0.2695 0.103 Uiso 0.50 1 calc PR
H72C H 0.4033 0.2838 0.3457 0.103 Uiso 0.50 1 calc PR
C71 C 0.5264(18) 0.2500 0.3099(14) 0.095(9) Uani 1 2 d S
N7 N 0.6010(19) 0.2500 0.3085(15) 0.20(2) Uani 1 2 d S
H3A H 0.2139 0.4670 0.3380 0.050 Uiso 1 1 d .
H4A H 0.2992 0.3818 0.3477 0.016 Uiso 1 1 d .
H7A H 0.3749 0.4824 0.6079 0.106 Uiso 1 1 d .
H6A H 0.4922 0.3921 0.5367 0.027 Uiso 1 1 d .
H10A H 0.1702 0.3869 0.4654 0.037 Uiso 1 1 d .

loop_
_atom_site_aniso_label
_atom_site_aniso_U_11
_atom_site_aniso_U_22
_atom_site_aniso_U_33
_atom_site_aniso_U_23
_atom_site_aniso_U_13
_atom_site_aniso_U_12
Er1 0.0286(3) 0.0375(3) 0.0261(3) 0.00253(17) -0.00244(18) -0.00381(18)
B3 0.030(6) 0.044(7) 0.032(6) -0.008(5) -0.006(5) -0.008(5)
B4 0.026(6) 0.047(7) 0.037(6) 0.001(5) -0.002(5) 0.001(5)
B6 0.033(6) 0.037(6) 0.033(6) 0.000(5) -0.006(5) -0.005(5)
B7 0.023(6) 0.043(6) 0.032(6) -0.007(5) -0.007(5) -0.003(5)
B8 0.022(6) 0.040(6) 0.026(5) -0.002(4) 0.004(4) 0.000(5)
B9 0.046(8) 0.041(7) 0.037(7) -0.008(5) -0.008(6) 0.001(6)
B10 0.030(6) 0.043(7) 0.034(6) -0.003(5) -0.003(5) -0.011(5)
B11 0.031(6) 0.034(6) 0.042(7) 0.004(5) -0.008(5) -0.004(5)
B12 0.040(7) 0.043(7) 0.039(7) 0.013(5) -0.007(6) -0.016(6)
B13 0.036(7) 0.044(7) 0.041(7) -0.005(6) 0.002(5) -0.013(5)
C2 0.039(6) 0.033(5) 0.035(6) -0.007(4) -0.005(5) 0.002(4)
C5 0.035(6) 0.035(5) 0.029(5) -0.004(4) -0.004(4) 0.006(4)
C11 0.046(7) 0.048(7) 0.052(7) 0.003(5) -0.002(6) 0.016(6)
C12 0.056(8) 0.045(7) 0.050(7) 0.007(5) -0.005(6) -0.004(6)
C13 0.064(9) 0.090(11) 0.055(8) 0.026(8) 0.001(7) -0.019(8)
C14 0.061(8) 0.073(9) 0.030(6) 0.001(6) -0.005(5) 0.002(7)
C15 0.043(7) 0.057(7) 0.040(7) -0.007(6) -0.001(5) -0.010(5)
C16 0.067(10) 0.109(13) 0.057(9) -0.030(8) 0.024(8) -0.035(9)
C17 0.042(10) 0.041(9) 0.059(11) 0.000 0.008(8) 0.000
C18 0.033(10) 0.082(15) 0.108(18) 0.000 0.009(11) 0.000
C19 0.050(7) 0.060(8) 0.038(6) -0.004(6) -0.004(5) 0.005(6)
C20 0.093(12) 0.077(10) 0.052(8) -0.013(7) -0.009(8) 0.049(9)
C21 0.041(10) 0.043(9) 0.042(9) 0.000 -0.002(7) 0.000
C22 0.037(10) 0.057(11) 0.077(14) 0.000 0.002(9) 0.000
C23 0.037(6) 0.062(8) 0.047(7) 0.006(6) -0.002(6) 0.004(6)
C24 0.049(8) 0.083(10) 0.070(9) 0.033(8) 0.009(7) -0.009(7)
N1 0.046(6) 0.046(5) 0.036(5) 0.007(4) -0.006(4) -0.001(4)
N2 0.048(6) 0.059(6) 0.047(6) -0.008(5) 0.007(5) 0.005(5)
N3 0.034(9) 0.082(11) 0.055(9) 0.000 -0.001(7) 0.000
N4 0.038(5) 0.045(5) 0.057(6) -0.003(5) 0.002(5) 0.002(5)
N5 0.040(9) 0.048(8) 0.058(9) 0.000 -0.007(7) 0.000
N6 0.044(6) 0.053(6) 0.058(6) 0.008(5) 0.005(5) -0.004(5)
Mg1 0.034(3) 0.038(3) 0.049(3) 0.000 0.005(2) 0.000
C72 0.051(13) 0.072(14) 0.083(15) 0.000 0.006(11) 0.000
C71 0.042(14) 0.15(3) 0.090(18) 0.000 0.007(13) 0.000
N7 0.049(16) 0.45(7) 0.11(2) 0.000 -0.003(14) 0.000

loop_
_atom_type_symbol
_atom_type_description
_atom_type_scat_dispersion_real
_atom_type_scat_dispersion_imag
_atom_type_scat_source
C C 0.0033 0.0016 'International Tables Vol C Tables 4.2.6.8 and 6.1.1.4'
H H 0.0000 0.0000 'International Tables Vol C Tables 4.2.6.8 and 6.1.1.4'
B B 0.0013 0.0007 'International Tables Vol C Tables 4.2.6.8 and 6.1.1.4'
N N 0.0061 0.0033 'International Tables Vol C Tables 4.2.6.8 and 6.1.1.4'
Mg Mg 0.0486 0.0363 'International Tables Vol C Tables 4.2.6.8 and 6.1.1.4'
Er Er -0.2586 4.9576 'International Tables Vol C Tables 4.2.6.8 and 6.1.1.4'

loop_
_geom_angle_atom_site_label_1
_geom_angle_atom_site_label_2
_geom_angle_atom_site_label_3
_geom_angle
_geom_angle_site_symmetry_1
_geom_angle_site_symmetry_3
C5 Er1 C2 104.4(4) . .
C5 Er1 N2 79.7(3) . .
C2 Er1 N2 118.2(3) . .
C5 Er1 B3 72.7(4) . .
C2 Er1 B3 38.2(4) . .
N2 Er1 B3 91.5(4) . .
C5 Er1 N1 144.9(3) . .
C2 Er1 N1 70.1(3) . .
N2 Er1 N1 73.7(3) . .
B3 Er1 N1 85.5(4) . .
C5 Er1 B4 37.0(3) . .
C2 Er1 B4 73.6(4) . .
N2 Er1 B4 76.9(4) . .
B3 Er1 B4 37.1(4) . .
N1 Er1 B4 113.1(3) . .
C5 Er1 B6 35.2(3) . .
C2 Er1 B6 97.2(4) . .
N2 Er1 B6 113.0(4) . .
B3 Er1 B6 83.6(4) . .
N1 Er1 B6 167.3(3) . .
B4 Er1 B6 60.3(4) . .
C5 Er1 B7 95.3(4) . 5_666
C2 Er1 B7 145.4(3) . 5_666
N2 Er1 B7 92.9(3) . 5_666
B3 Er1 B7 166.2(4) . 5_666
N1 Er1 B7 108.3(3) . 5_666
B4 Er1 B7 132.1(4) . 5_666
B6 Er1 B7 82.7(4) . 5_666
C5 Er1 B8 97.5(3) . .
C2 Er1 B8 34.9(3) . .
N2 Er1 B8 151.8(3) . .
B3 Er1 B8 61.2(4) . .
N1 Er1 B8 95.3(3) . .
B4 Er1 B8 84.1(4) . .
B6 Er1 B8 73.6(3) . .
B7 Er1 B8 115.3(3) 5_666 .
C5 Er1 B7 69.6(3) . .
C2 Er1 B7 69.5(3) . .
N2 Er1 B7 149.2(4) . .
B3 Er1 B7 77.8(4) . .
N1 Er1 B7 132.8(3) . .
B4 Er1 B7 77.3(3) . .
B6 Er1 B7 37.8(4) . .
B7 Er1 B7 91.9(3) 5_666 .
B8 Er1 B7 38.1(3) . .
C5 Er1 B6 121.2(3) . 5_666
C2 Er1 B6 108.9(3) . 5_666
N2 Er1 B6 121.1(3) . 5_666
B3 Er1 B6 145.3(4) . 5_666
N1 Er1 B6 92.3(3) . 5_666
B4 Er1 B6 153.0(4) . 5_666
B6 Er1 B6 93.0(3) . 5_666
B7 Er1 B6 37.0(3) 5_666 5_666
B8 Er1 B6 84.6(3) . 5_666
B7 Er1 B6 78.6(3) . 5_666
C5 Er1 Er1 79.2(2) . 5_666
C2 Er1 Er1 109.3(2) . 5_666
N2 Er1 Er1 131.4(2) . 5_666
B3 Er1 Er1 122.4(3) . 5_666
N1 Er1 Er1 135.8(2) . 5_666
B4 Er1 Er1 108.5(3) . 5_666
B6 Er1 Er1 48.3(2) . 5_666
B7 Er1 Er1 46.6(2) 5_666 5_666
B8 Er1 Er1 74.4(2) . 5_666
B7 Er1 Er1 45.2(2) . 5_666
B6 Er1 Er1 44.7(2) 5_666 5_666
C2 B3 B4 131.6(9) . .
C2 B3 B9 54.0(7) . .
B4 B3 B9 121.1(9) . .
C2 B3 B10 104.6(8) . .
B4 B3 B10 64.0(7) . .
B9 B3 B10 59.9(6) . .
C2 B3 Er1 63.5(5) . .
B4 B3 Er1 73.4(6) . .
B9 B3 Er1 102.5(6) . .
B10 B3 Er1 103.1(6) . .
C5 B4 B3 126.3(10) . .
C5 B4 B11 55.2(6) . .
B3 B4 B11 122.3(9) . .
C5 B4 B10 105.2(8) . .
B3 B4 B10 65.8(7) . .
B11 B4 B10 60.8(7) . .
C5 B4 Er1 60.6(5) . .
B3 B4 Er1 69.5(6) . .
B11 B4 Er1 101.2(6) . .
B10 B4 Er1 101.8(6) . .
C5 B6 B11 56.6(7) . .
C5 B6 B7 123.2(9) . .
B11 B6 B7 108.4(8) . .
C5 B6 B12 109.3(9) . .
B11 B6 B12 58.2(7) . .
B7 B6 B12 59.3(7) . .
C5 B6 Er1 59.0(5) . .
B11 B6 Er1 100.0(6) . .
B7 B6 Er1 73.8(6) . .
B12 B6 Er1 111.3(6) . .
C5 B6 Er1 132.9(7) . 5_666
B11 B6 Er1 170.4(7) . 5_666
B7 B6 Er1 67.2(5) . 5_666
B12 B6 Er1 113.3(7) . 5_666
Er1 B6 Er1 87.0(3) . 5_666
B13 B7 B12 56.6(7) . .
B13 B7 B6 111.7(8) . .
B12 B7 B6 60.9(7) . .
B13 B7 B8 60.6(7) . .
B12 B7 B8 112.1(8) . .
B6 B7 B8 130.4(8) . .
B13 B7 Er1 163.5(8) . 5_666
B12 B7 Er1 121.1(7) . 5_666
B6 B7 Er1 75.8(5) . 5_666
B8 B7 Er1 126.5(7) . 5_666
B13 B7 Er1 108.2(7) . .
B12 B7 Er1 108.6(6) . .
B6 B7 Er1 68.4(5) . .
B8 B7 Er1 69.0(5) . .
Er1 B7 Er1 88.1(3) 5_666 .
C2 B8 B9 56.7(7) . .
C2 B8 B13 108.4(8) . .
B9 B8 B13 57.1(7) . .
C2 B8 B7 122.6(8) . .
B9 B8 B7 106.8(8) . .
B13 B8 B7 58.7(6) . .
C2 B8 Er1 59.5(5) . .
B9 B8 Er1 99.4(6) . .
B13 B8 Er1 109.7(6) . .
B7 B8 Er1 72.8(5) . .
C2 B9 B13 111.7(10) . .
C2 B9 B8 55.1(6) . .
B13 B9 B8 62.4(7) . .
C2 B9 B3 55.9(7) . .
B13 B9 B3 111.9(9) . .
B8 B9 B3 96.6(8) . .
C2 B9 B10 109.0(9) . .
B13 B9 B10 61.8(7) . .
B8 B9 B10 103.8(8) . .
B3 B9 B10 63.2(7) . .
B12 B10 B13 53.5(7) . .
B12 B10 B11 54.9(7) . .
B13 B10 B11 105.5(8) . .
B12 B10 B9 104.9(8) . .
B13 B10 B9 53.8(6) . .
B11 B10 B9 139.9(8) . .
B12 B10 B4 101.5(8) . .
B13 B10 B4 125.4(8) . .
B11 B10 B4 55.7(6) . .
B9 B10 B4 105.1(8) . .
B12 B10 B3 124.3(8) . .
B13 B10 B3 100.4(8) . .
B11 B10 B3 103.0(8) . .
B9 B10 B3 56.9(6) . .
B4 B10 B3 50.2(6) . .
C5 B11 B12 112.1(8) . .
C5 B11 B6 55.6(6) . .
B12 B11 B6 62.3(7) . .
C5 B11 B4 56.4(6) . .
B12 B11 B4 113.4(9) . .
B6 B11 B4 98.3(8) . .
C5 B11 B10 108.4(8) . .
B12 B11 B10 61.5(7) . .
B6 B11 B10 103.2(8) . .
B4 B11 B10 63.5(7) . .
B13 B12 B11 123.0(9) . .
B13 B12 B7 61.6(7) . .
B11 B12 B7 110.0(8) . .
B13 B12 B6 115.1(9) . .
B11 B12 B6 59.5(7) . .
B7 B12 B6 59.8(6) . .
B13 B12 B10 63.5(7) . .
B11 B12 B10 63.6(7) . .
B7 B12 B10 100.4(8) . .
B6 B12 B10 102.7(8) . .
B12 B13 B9 124.0(10) . .
B12 B13 B7 61.8(7) . .
B9 B13 B7 111.4(10) . .
B12 B13 B8 116.8(9) . .
B9 B13 B8 60.6(7) . .
B7 B13 B8 60.7(7) . .
B12 B13 B10 63.0(7) . .
B9 B13 B10 64.4(7) . .
B7 B13 B10 100.2(8) . .
B8 B13 B10 104.3(8) . .
C11 C2 B8 120.2(9) . .
C11 C2 B9 119.8(10) . .
B8 C2 B9 68.2(7) . .
C11 C2 B3 122.5(9) . .
B8 C2 B3 115.7(9) . .
B9 C2 B3 70.0(7) . .
C11 C2 Er1 117.5(8) . .
B8 C2 Er1 85.6(6) . .
B9 C2 Er1 122.6(7) . .
B3 C2 Er1 78.3(6) . .
B6 C5 B11 67.8(7) . .
B6 C5 B4 115.8(9) . .
B11 C5 B4 68.5(7) . .
B6 C5 Er1 85.8(6) . .
B11 C5 Er1 124.2(7) . .
B4 C5 Er1 82.3(6) . .
C12 C11 C2 110.7(10) . .
N1 C12 C11 112.1(10) . .
N2 C15 C16 178.5(16) . .
N3 C17 C18 180(2) . .
N4 C19 C20 178.7(15) . .
N5 C21 C22 178.8(19) . .
N6 C23 C24 179.4(16) . .
C12 N1 C13 110.9(10) . .
C12 N1 C14 109.1(9) . .
C13 N1 C14 107.2(9) . .
C12 N1 Er1 101.6(6) . .
C13 N1 Er1 111.4(8) . .
C14 N1 Er1 116.5(7) . .
C15 N2 Er1 170.2(10) . .
C17 N3 Mg1 159.7(15) . .
C19 N4 Mg1 162.5(10) . .
C21 N5 Mg1 162.8(14) . .
C23 N6 Mg1 175.0(11) . .
N4 Mg1 N4 90.6(6) . 7_565
N4 Mg1 N6 178.2(4) . 7_565
N4 Mg1 N6 90.2(4) 7_565 7_565
N4 Mg1 N6 90.2(4) . .
N4 Mg1 N6 178.2(4) 7_565 .
N6 Mg1 N6 89.0(6) 7_565 .
N4 Mg1 N3 93.4(4) . .
N4 Mg1 N3 93.4(4) 7_565 .
N6 Mg1 N3 84.9(4) 7_565 .
N6 Mg1 N3 84.9(4) . .
N4 Mg1 N5 87.7(4) . .
N4 Mg1 N5 87.7(4) 7_565 .
N6 Mg1 N5 94.0(4) 7_565 .
N6 Mg1 N5 94.0(4) . .
N3 Mg1 N5 178.4(6) . .
N7 C71 C72 177(3) . .

loop_
_geom_bond_atom_site_label_1
_geom_bond_atom_site_label_2
_geom_bond_distance
_geom_bond_site_symmetry_2
Er1 C5 2.346(10) .
Er1 C2 2.382(11) .
Er1 N2 2.573(9) .
Er1 B3 2.607(12) .
Er1 N1 2.608(9) .
Er1 B4 2.667(13) .
Er1 B6 2.730(12) .
Er1 B7 2.753(11) 5_666
Er1 B8 2.755(10) .
Er1 B7 2.820(12) .
Er1 B6 2.897(12) 5_666
Er1 Er1 3.8760(9) 5_666
B3 C2 1.648(16) .
B3 B4 1.677(18) .
B3 B9 1.870(18) .
B3 B10 1.991(18) .
B4 C5 1.621(15) .
B4 B11 1.811(17) .
B4 B10 1.963(17) .
B6 C5 1.578(15) .
B6 B11 1.771(16) .
B6 B7 1.799(17) .
B6 B12 1.820(17) .
B6 Er1 2.897(11) 5_666
B7 B13 1.785(16) .
B7 B12 1.790(16) .
B7 B8 1.822(16) .
B7 Er1 2.753(11) 5_666
B8 C2 1.581(14) .
B8 B9 1.790(17) .
B8 B13 1.821(17) .
B9 C2 1.611(18) .
B9 B13 1.726(18) .
B9 B10 1.930(17) .
B10 B12 1.879(17) .
B10 B13 1.886(17) .
B10 B11 1.914(17) .
B11 C5 1.598(16) .
B11 B12 1.747(18) .
B12 B13 1.695(19) .
C2 C11 1.517(15) .
C11 C12 1.509(17) .
C12 N1 1.490(15) .
C13 N1 1.492(16) .
C14 N1 1.504(14) .
C15 N2 1.123(9) .
C15 C16 1.444(10) .
C17 N3 1.118(10) .
C17 C18 1.440(11) .
C19 N4 1.118(9) .
C19 C20 1.442(10) .
C21 N5 1.118(10) .
C21 C22 1.441(11) .
C23 N6 1.119(9) .
C23 C24 1.442(10) .
N3 Mg1 2.161(8) .
N4 Mg1 2.156(7) .
N5 Mg1 2.168(8) .
N6 Mg1 2.157(7) .
Mg1 N4 2.156(7) 7_565
Mg1 N6 2.157(7) 7_565
C72 C71 1.47(3) .
C71 N7 1.05(3) .
